data_1532828
loop_
_publ_author_name
'Xiao Dongrong'
'Wang Enbo'
'Wang Shutao'
'Hou Yuhou'
'Li Yangguang'
'Hu Changwen'
'Xu Lin'

_publ_section_title
;
 Hydrothermal synthesis and crystal structure of a three-dimensional
 vanadium tellurite V4 Te4 O18
;
_journal_name_full 'Journal of Solid State Chemistry'
_journal_page_first 159
_journal_page_last 164
_journal_volume 176
_journal_year 2003
_chemical_formula_sum 'O18 Te4 V4'
_chemical_name_systematic 'V4 Te4 O18'
_space_group_IT_number 14
_symmetry_space_group_name_Hall '-P 2ybc'
_symmetry_space_group_name_H-M 'P 1 21/c 1'
_cell_angle_alpha 90
_cell_angle_beta 94.45
_cell_angle_gamma 90
_cell_formula_units_Z 2
_cell_length_a 7.2475
_cell_length_b 9.4901
_cell_length_c 10.073
_cell_volume 690.727
_citation_journal_id_ASTM JSSCBI
_cod_data_source_file XiaoDongrong_JSSCBI_2003_223.cif
_cod_data_source_block O18Te4V4
_cod_original_cell_volume 690.7274
_cod_database_code 1532828

loop_
_symmetry_equiv_pos_as_xyz
x,y,z
-x,y+1/2,-z+1/2
-x,-y,-z
x,-y-1/2,z-1/2

loop_
_atom_site_label
_atom_site_type_symbol
_atom_site_fract_x
_atom_site_fract_y
_atom_site_fract_z
_atom_site_occupancy
_atom_site_U_iso_or_equiv
V2 V+5 0.0012 0.2499 0.5376 1 0.0
Te2 Te+4 0.457 0.2794 0.5643 1 0.0
O1 O-2 -0.0585 0.1429 0.6968 1 0.0
V1 V+5 0.7118 0.0423 0.7419 1 0.0
O3 O-2 -0.09 -0.0591 0.8314 1 0.0
O4 O-2 0.2494 0.1947 0.629 1 0.0
O5 O-2 0.5982 0.2093 0.7254 1 0.0
Te1 Te+4 0.1382 0.0244 0.7857 1 0.0
O8 O-2 0.446 0.4611 0.6398 1 0.0
O2 O-2 0.1784 0.1537 0.9283 1 0.0
O9 O-2 0.6535 -0.0352 0.6058 1 0.0
O6 O-2 0.8058 0.3526 0.5372 1 0.0
O7 O-2 -0.0587 0.1301 0.4309 1 0.0
